data_4083965
loop_
_publ_author_name
'Aspinall, Helen C.'
'Bickley, Jamie F.'
'Greeves, Nicholas'
'Kelly, Richard V.'
'Smith, Peter M.'

_publ_section_title
;
 Lanthanide Pybox Complexes as Catalysts for Enantioselective
 Silylcyanation of Aldehydes
;
_journal_issue 14
_journal_name_full Organometallics
_journal_page_first 3458
_journal_paper_doi 10.1021/om050197+
_journal_volume 24
_journal_year 2005
_chemical_formula_sum 'C41 H54 F9 La N6 O14 S3'
_chemical_formula_weight 1260.99
_space_group_IT_number 19
_symmetry_cell_setting orthorhombic
_symmetry_Int_Tables_number 19
_symmetry_space_group_name_Hall 'P 2ac 2ab'
_symmetry_space_group_name_H-M 'P 21 21 21'
_atom_sites_solution_hydrogens geom
_atom_sites_solution_primary direct
_atom_sites_solution_secondary difmap
_audit_creation_method SHELXL-97
_cell_angle_alpha 90.00
_cell_angle_beta 90.00
_cell_angle_gamma 90.00
_cell_formula_units_Z 4
_cell_length_a 12.9384(14)
_cell_length_b 18.489(2)
_cell_length_c 22.340(5)
_cell_measurement_temperature 213(2)
_cell_volume 5344.1(14)
_computing_structure_refinement 'SHELXL-97 (Sheldrick, 1997)'
_computing_structure_solution 'SHELXS-97 (Sheldrick, 1990)'
_diffrn_ambient_temperature 213(2)
_diffrn_measured_fraction_theta_full 0.993
_diffrn_measured_fraction_theta_max 0.993
_diffrn_radiation_monochromator graphite
_diffrn_radiation_type MoK\a
_diffrn_radiation_wavelength 0.71073
_diffrn_reflns_av_R_equivalents 0.0705
_diffrn_reflns_av_sigmaI/netI 0.0690
_diffrn_reflns_limit_h_max 14
_diffrn_reflns_limit_h_min -14
_diffrn_reflns_limit_k_max 21
_diffrn_reflns_limit_k_min -21
_diffrn_reflns_limit_l_max 25
_diffrn_reflns_limit_l_min -25
_diffrn_reflns_number 34251
_diffrn_reflns_theta_full 24.10
_diffrn_reflns_theta_max 24.10
_diffrn_reflns_theta_min 1.82
_diffrn_source 'fine-focus sealed tube'
_exptl_absorpt_coefficient_mu 1.013
_exptl_crystal_density_diffrn 1.567
_exptl_crystal_density_method 'not measured'
_exptl_crystal_F_000 2560
_refine_diff_density_max 1.165
_refine_diff_density_min -1.356
_refine_diff_density_rms 0.098
_refine_ls_abs_structure_details 'Flack H D (1983), Acta Cryst. A39, 876-881'
_refine_ls_abs_structure_Flack -0.025(14)
_refine_ls_extinction_method none
_refine_ls_goodness_of_fit_ref 0.963
_refine_ls_hydrogen_treatment mixed
_refine_ls_matrix_type full
_refine_ls_number_parameters 639
_refine_ls_number_reflns 8415
_refine_ls_number_restraints 38
_refine_ls_restrained_S_all 1.009
_refine_ls_R_factor_all 0.0505
_refine_ls_R_factor_gt 0.0383
_refine_ls_shift/su_max 0.001
_refine_ls_shift/su_mean 0.000
_refine_ls_structure_factor_coef Fsqd
_refine_ls_weighting_details 'calc w=1/[\s^2^(Fo^2^)+(0.0514P)^2^+0.0000P] where P=(Fo^2^+2Fc^2^)/3'
_refine_ls_weighting_scheme calc
_refine_ls_wR_factor_gt 0.0860
_refine_ls_wR_factor_ref 0.0896
_reflns_number_gt 7021
_reflns_number_total 8415
_reflns_threshold_expression >2sigma(I)
_cod_data_source_file om050197%2Bsi20050316_071927.cif
_cod_data_source_block rks12
_cod_original_cell_volume 5343.9(14)
_cod_original_sg_symbol_H-M P212121
_cod_database_code 4083965

loop_
_symmetry_equiv_pos_as_xyz
'x, y, z'
'x+1/2, -y+1/2, -z'
'-x, y+1/2, -z+1/2'
'-x+1/2, -y, z+1/2'

loop_
_atom_site_label
_atom_site_type_symbol
_atom_site_fract_x
_atom_site_fract_y
_atom_site_fract_z
_atom_site_U_iso_or_equiv
_atom_site_adp_type
_atom_site_occupancy
_atom_site_symmetry_multiplicity
_atom_site_calc_flag
_atom_site_refinement_flags
_atom_site_disorder_assembly
_atom_site_disorder_group
C2 C 0.6995(5) 0.3199(4) 0.0819(3) 0.0355(17) Uani 1 1 d . . .
C3 C 0.8504(6) 0.1569(4) -0.0226(3) 0.0368(17) Uani 1 1 d . . .
C4 C 0.3926(9) -0.0064(7) 0.0496(5) 0.090(4) Uani 1 1 d . . .
H4A H 0.3672 -0.0556 0.0464 0.108 Uiso 1 1 calc R . .
H4B H 0.3493 0.0255 0.0260 0.108 Uiso 1 1 calc R . .
H4C H 0.3909 0.0086 0.0912 0.108 Uiso 1 1 calc R . .
C5 C 0.5098(9) -0.0273(7) -0.0401(5) 0.098(4) Uani 1 1 d . . .
H5A H 0.4818 -0.0758 -0.0435 0.118 Uiso 1 1 calc R . .
H5B H 0.5808 -0.0270 -0.0539 0.118 Uiso 1 1 calc R . .
H5C H 0.4691 0.0056 -0.0643 0.118 Uiso 1 1 calc R . .
C6 C 0.5060(7) -0.0028(5) 0.0260(4) 0.062(3) Uani 1 1 d . . .
H6 H 0.5496 -0.0357 0.0502 0.075 Uiso 1 1 calc R . .
C7 C 0.5501(4) 0.0736(5) 0.0298(3) 0.0360(15) Uani 1 1 d . . .
H7 H 0.6148 0.0760 0.0063 0.043 Uiso 1 1 calc R . .
C8 C 0.4781(6) 0.1340(5) 0.0096(3) 0.046(2) Uani 1 1 d . . .
H8A H 0.5158 0.1705 -0.0136 0.055 Uiso 1 1 calc R . .
H8B H 0.4216 0.1149 -0.0149 0.055 Uiso 1 1 calc R . .
C9 C 0.5047(4) 0.1411(4) 0.1073(3) 0.0234(14) Uani 1 1 d . . .
C10 C 0.4954(4) 0.1730(3) 0.1672(3) 0.0224(12) Uani 1 1 d . . .
C11 C 0.4116(5) 0.2152(4) 0.1864(3) 0.0318(16) Uani 1 1 d . . .
H11 H 0.3580 0.2270 0.1597 0.038 Uiso 1 1 calc R . .
C12 C 0.4090(4) 0.2389(4) 0.2443(3) 0.0344(17) Uani 1 1 d . . .
H12 H 0.3518 0.2655 0.2580 0.041 Uiso 1 1 calc R . .
C13 C 0.4900(5) 0.2241(4) 0.2834(3) 0.0329(16) Uani 1 1 d . . .
H13 H 0.4895 0.2402 0.3233 0.039 Uiso 1 1 calc R . .
C14 C 0.5726(4) 0.1837(4) 0.2597(3) 0.0260(15) Uani 1 1 d . . .
C15 C 0.6655(5) 0.1685(4) 0.2962(3) 0.0259(15) Uani 1 1 d . . .
C16 C 0.7580(6) 0.1519(4) 0.3796(3) 0.0417(18) Uani 1 1 d . . .
H16A H 0.7451 0.1052 0.3989 0.050 Uiso 1 1 calc R . .
H16B H 0.7893 0.1850 0.4087 0.050 Uiso 1 1 calc R . .
C17 C 0.8265(5) 0.1435(4) 0.3236(3) 0.0342(16) Uani 1 1 d . . .
H17 H 0.8618 0.0960 0.3253 0.041 Uiso 1 1 calc R . .
C18 C 0.9073(6) 0.2025(5) 0.3142(3) 0.051(2) Uani 1 1 d . . .
H18 H 0.9334 0.1980 0.2727 0.061 Uiso 1 1 calc R . .
C19 C 0.8612(8) 0.2797(5) 0.3210(4) 0.073(3) Uani 1 1 d . . .
H19A H 0.9150 0.3153 0.3145 0.087 Uiso 1 1 calc R . .
H19B H 0.8331 0.2854 0.3610 0.087 Uiso 1 1 calc R . .
H19C H 0.8066 0.2865 0.2917 0.087 Uiso 1 1 calc R . .
C20 C 0.9987(6) 0.1921(7) 0.3563(4) 0.073(3) Uani 1 1 d . . .
H20A H 1.0489 0.2303 0.3498 0.087 Uiso 1 1 calc R . .
H20B H 1.0307 0.1456 0.3486 0.087 Uiso 1 1 calc R . .
H20C H 0.9748 0.1937 0.3975 0.087 Uiso 1 1 calc R . .
C21 C 0.3218(5) -0.0105(6) 0.2368(5) 0.083(4) Uani 1 1 d . . .
H21A H 0.2773 -0.0250 0.2040 0.100 Uiso 1 1 calc R . .
H21B H 0.3091 0.0399 0.2464 0.100 Uiso 1 1 calc R . .
H21C H 0.3074 -0.0402 0.2716 0.100 Uiso 1 1 calc R . .
C22 C 0.4560(7) -0.0977(5) 0.1968(5) 0.066(3) Uani 1 1 d . . .
H22A H 0.4098 -0.1090 0.1639 0.079 Uiso 1 1 calc R . .
H22B H 0.4438 -0.1311 0.2295 0.079 Uiso 1 1 calc R . .
H22C H 0.5271 -0.1021 0.1834 0.079 Uiso 1 1 calc R . .
C23 C 0.4361(5) -0.0201(4) 0.2182(4) 0.047(2) Uani 1 1 d . . .
H23 H 0.4498 0.0129 0.1842 0.056 Uiso 1 1 calc R . .
C24 C 0.5047(4) 0.0030(4) 0.2701(3) 0.0321(16) Uani 1 1 d . . .
H24 H 0.4838 0.0521 0.2831 0.039 Uiso 1 1 calc R . .
C25 C 0.5046(5) -0.0469(4) 0.3245(4) 0.045(2) Uani 1 1 d . . .
H25A H 0.4871 -0.0202 0.3610 0.054 Uiso 1 1 calc R . .
H25B H 0.4550 -0.0865 0.3193 0.054 Uiso 1 1 calc R . .
C26 C 0.6631(5) -0.0381(4) 0.2856(3) 0.0286(16) Uani 1 1 d . . .
C27 C 0.7760(4) -0.0519(3) 0.2853(3) 0.0243(14) Uani 1 1 d . . .
C28 C 0.8222(5) -0.0995(4) 0.3256(3) 0.0400(18) Uani 1 1 d . . .
H28 H 0.7830 -0.1231 0.3552 0.048 Uiso 1 1 calc R . .
C29 C 0.9273(5) -0.1107(4) 0.3209(3) 0.043(2) Uani 1 1 d . . .
H29 H 0.9606 -0.1425 0.3474 0.051 Uiso 1 1 calc R . .
C30 C 0.9834(4) -0.0755(4) 0.2774(3) 0.0344(15) Uani 1 1 d . . .
H30 H 1.0545 -0.0845 0.2727 0.041 Uiso 1 1 calc R . .
C31 C 0.9325(4) -0.0263(4) 0.2406(3) 0.0259(15) Uani 1 1 d . . .
C32 C 0.9830(4) 0.0163(4) 0.1943(3) 0.0235(14) Uani 1 1 d . . .
C33 C 1.1012(5) 0.0400(4) 0.1243(3) 0.0386(17) Uani 1 1 d . . .
H33A H 1.0912 0.0127 0.0872 0.046 Uiso 1 1 calc R . .
H33B H 1.1724 0.0580 0.1256 0.046 Uiso 1 1 calc R . .
C34 C 1.0233(4) 0.1029(4) 0.1287(3) 0.0287(15) Uani 1 1 d . . .
H34 H 0.9928 0.1122 0.0888 0.034 Uiso 1 1 calc R . .
C35 C 1.0678(5) 0.1732(4) 0.1540(3) 0.0333(17) Uani 1 1 d . . .
H35 H 1.0090 0.2059 0.1624 0.040 Uiso 1 1 calc R . .
C36 C 1.1331(5) 0.2086(4) 0.1059(3) 0.0412(19) Uani 1 1 d . . .
H36A H 1.1622 0.2532 0.1213 0.049 Uiso 1 1 calc R . .
H36B H 1.0904 0.2191 0.0713 0.049 Uiso 1 1 calc R . .
H36C H 1.1885 0.1761 0.0944 0.049 Uiso 1 1 calc R . .
C37 C 1.1278(5) 0.1637(5) 0.2121(3) 0.0427(19) Uani 1 1 d . . .
H37A H 1.1541 0.2102 0.2251 0.051 Uiso 1 1 calc R . .
H37B H 1.1852 0.1309 0.2055 0.051 Uiso 1 1 calc R . .
H37C H 1.0825 0.1440 0.2425 0.051 Uiso 1 1 calc R . .
O40 O 0.4147(6) 0.1119(5) 0.3805(4) 0.107(3) Uani 1 1 d U . .
C41 C 0.3070(13) 0.1247(11) 0.3800(8) 0.149(6) Uiso 1 1 d U . .
H41A H 0.2910 0.1743 0.3675 0.179 Uiso 1 1 calc R . .
H41B H 0.2710 0.0907 0.3536 0.179 Uiso 1 1 calc R . .
C42 C 0.2815(19) 0.1130(14) 0.4405(11) 0.230(10) Uiso 1 1 d U . .
H42A H 0.2497 0.0651 0.4443 0.276 Uiso 1 1 calc R . .
H42B H 0.2300 0.1490 0.4526 0.276 Uiso 1 1 calc R . .
C43 C 0.3673(16) 0.1172(13) 0.4802(10) 0.195(9) Uiso 1 1 d U . .
H43A H 0.3731 0.0734 0.5047 0.234 Uiso 1 1 calc R . .
H43B H 0.3622 0.1595 0.5065 0.234 Uiso 1 1 calc R . .
C44 C 0.4564(12) 0.1240(9) 0.4378(7) 0.122(5) Uiso 1 1 d U . .
H44A H 0.4872 0.1723 0.4403 0.147 Uiso 1 1 calc R . .
H44B H 0.5097 0.0879 0.4469 0.147 Uiso 1 1 calc R . .
C1 C 0.8330(9) -0.1373(6) 0.0725(5) 0.028(3) Uiso 0.508(14) 1 d PD A 1
F1 F 0.8609(7) -0.2068(5) 0.0624(4) 0.047(3) Uiso 0.508(14) 1 d PD A 1
F2 F 0.8956(12) -0.1031(8) 0.1181(8) 0.113(5) Uiso 0.508(14) 1 d PD A 1
F3 F 0.8120(9) -0.1092(5) 0.0186(4) 0.046(3) Uiso 0.508(14) 1 d PD A 1
C1' C 0.8235(14) -0.1430(11) 0.0658(10) 0.53(9) Uiso 0.492(14) 1 d PD A 2
F1' F 0.7989(13) -0.2178(8) 0.0527(6) 0.100(5) Uiso 0.492(14) 1 d PD A 2
F2' F 0.9163(7) -0.1052(6) 0.0867(6) 0.056(3) Uiso 0.492(14) 1 d PD A 2
F3' F 0.7527(13) -0.1206(7) 0.0199(5) 0.091(4) Uiso 0.492(14) 1 d PD A 2
F4 F 0.7546(4) 0.3140(2) 0.03274(17) 0.0574(11) Uani 1 1 d . . .
F5 F 0.6824(4) 0.3902(3) 0.0902(2) 0.0700(15) Uani 1 1 d . . .
F6 F 0.6106(3) 0.2881(3) 0.0725(3) 0.0809(19) Uani 1 1 d . . .
F7 F 0.9043(3) 0.1967(2) 0.01614(17) 0.0379(10) Uani 1 1 d . . .
F8 F 0.7543(4) 0.1841(2) -0.0245(2) 0.0661(14) Uani 1 1 d . . .
F9 F 0.8915(5) 0.1654(3) -0.07565(18) 0.0745(17) Uani 1 1 d . . .
La1 La 0.73478(2) 0.076017(18) 0.165563(14) 0.01821(9) Uani 1 1 d . . .
N1 N 0.5727(4) 0.0936(3) 0.0937(2) 0.0253(13) Uani 1 1 d . . .
N2 N 0.5749(4) 0.1573(3) 0.2041(2) 0.0243(12) Uani 1 1 d . . .
N3 N 0.7492(4) 0.1424(3) 0.2737(2) 0.0289(12) Uani 1 1 d . . .
N4 N 0.6180(3) 0.0053(3) 0.2503(2) 0.0269(13) Uani 1 1 d . . .
N5 N 0.8287(4) -0.0144(3) 0.2437(2) 0.0234(12) Uani 1 1 d . . .
N6 N 0.9423(3) 0.0717(3) 0.1696(2) 0.0245(10) Uani 1 1 d . . .
O1 O 0.7161(3) -0.0517(2) 0.1318(2) 0.0329(11) Uani 1 1 d D A .
O2 O 0.7662(5) -0.1640(3) 0.1798(2) 0.0597(15) Uani 1 1 d D A .
O3 O 0.6455(7) -0.1690(5) 0.0929(4) 0.109(3) Uiso 1 1 d D A .
O4 O 0.7666(3) 0.2047(2) 0.13518(18) 0.0290(9) Uani 1 1 d . . .
O5 O 0.6960(4) 0.3022(3) 0.1957(2) 0.0533(15) Uani 1 1 d . . .
O6 O 0.8642(4) 0.3158(3) 0.1461(3) 0.0626(19) Uani 1 1 d D . .
O7 O 0.8020(3) 0.0684(3) 0.06029(17) 0.0274(10) Uani 1 1 d . . .
O8 O 0.7771(4) 0.0298(3) -0.04334(19) 0.0406(11) Uani 1 1 d . . .
O9 O 0.9509(3) 0.0389(3) -0.0008(2) 0.0440(13) Uani 1 1 d . . .
O10 O 0.4385(3) 0.1650(3) 0.0656(2) 0.0398(12) Uani 1 1 d . . .
O11 O 0.6622(4) 0.1825(3) 0.3541(2) 0.0456(14) Uani 1 1 d . . .
O12 O 0.6107(3) -0.0747(3) 0.3273(2) 0.0423(12) Uani 1 1 d . . .
O13 O 1.0783(3) -0.0054(3) 0.1772(2) 0.0347(12) Uani 1 1 d . . .
S1 S 0.7412(3) -0.12762(12) 0.12854(10) 0.0807(9) Uani 1 1 d D . .
S2 S 0.76493(13) 0.28255(8) 0.14752(7) 0.0300(4) Uani 1 1 d D . .
S3 S 0.84543(11) 0.06234(9) -0.00030(7) 0.0272(4) Uani 1 1 d . . .

loop_
_atom_site_aniso_label
_atom_site_aniso_U_11
_atom_site_aniso_U_22
_atom_site_aniso_U_33
_atom_site_aniso_U_23
_atom_site_aniso_U_13
_atom_site_aniso_U_12
C2 0.031(4) 0.022(4) 0.054(5) 0.008(3) 0.011(3) 0.000(3)
C3 0.051(4) 0.033(4) 0.026(4) -0.002(3) -0.005(3) -0.004(3)
C4 0.095(8) 0.109(10) 0.066(7) 0.007(6) -0.017(6) -0.061(7)
C5 0.088(8) 0.111(11) 0.096(9) -0.058(8) -0.019(7) -0.015(7)
C6 0.091(7) 0.045(6) 0.051(6) -0.016(5) -0.041(5) 0.011(5)
C7 0.023(3) 0.047(4) 0.039(4) -0.006(4) -0.005(3) -0.005(3)
C8 0.057(5) 0.051(6) 0.029(4) -0.002(4) -0.007(3) 0.013(4)
C9 0.011(3) 0.032(4) 0.028(4) 0.010(3) -0.010(2) -0.002(3)
C10 0.015(2) 0.022(3) 0.031(3) 0.003(3) 0.000(3) 0.003(2)
C11 0.026(3) 0.027(4) 0.043(4) 0.001(3) -0.003(3) 0.007(3)
C12 0.021(3) 0.036(4) 0.047(4) -0.003(3) 0.011(3) 0.010(3)
C13 0.036(4) 0.028(4) 0.035(4) -0.009(3) 0.008(3) 0.001(3)
C14 0.018(3) 0.034(4) 0.026(4) -0.001(3) -0.002(2) 0.002(3)
C15 0.029(4) 0.030(4) 0.019(4) 0.002(3) 0.000(3) -0.003(3)
C16 0.040(4) 0.062(5) 0.023(3) 0.007(3) -0.003(3) -0.004(4)
C17 0.034(3) 0.045(5) 0.023(4) 0.007(3) 0.002(3) -0.001(3)
C18 0.040(4) 0.085(7) 0.028(4) 0.007(4) -0.009(3) -0.020(4)
C19 0.102(7) 0.051(6) 0.064(7) 0.007(5) -0.031(5) -0.034(5)
C20 0.042(5) 0.130(10) 0.047(5) 0.013(5) -0.017(4) -0.024(5)
C21 0.023(4) 0.078(7) 0.148(10) 0.046(7) -0.018(5) -0.001(4)
C22 0.061(5) 0.058(7) 0.080(6) 0.016(5) -0.021(5) -0.019(4)
C23 0.023(4) 0.051(6) 0.065(5) 0.024(4) -0.009(3) -0.016(3)
C24 0.013(3) 0.041(5) 0.042(4) 0.015(4) 0.009(3) 0.000(3)
C25 0.022(3) 0.061(5) 0.053(5) 0.026(4) 0.010(3) 0.010(3)
C26 0.027(3) 0.030(4) 0.029(4) 0.009(3) 0.005(3) -0.002(3)
C27 0.021(3) 0.022(3) 0.030(3) 0.010(2) 0.003(3) 0.005(2)
C28 0.037(4) 0.045(5) 0.038(4) 0.018(4) 0.004(3) 0.006(3)
C29 0.027(3) 0.055(5) 0.046(5) 0.025(4) -0.003(3) 0.010(3)
C30 0.019(3) 0.038(4) 0.046(4) 0.013(4) -0.006(3) 0.009(3)
C31 0.012(3) 0.034(4) 0.032(4) 0.013(3) -0.003(2) 0.010(3)
C32 0.010(3) 0.028(4) 0.033(3) 0.003(3) -0.005(2) 0.009(2)
C33 0.032(4) 0.037(4) 0.047(4) 0.004(4) 0.007(3) -0.004(3)
C34 0.021(3) 0.037(4) 0.028(4) 0.013(3) 0.001(3) -0.002(3)
C35 0.023(3) 0.035(4) 0.042(5) 0.009(3) 0.004(3) 0.003(3)
C36 0.028(4) 0.044(5) 0.051(5) 0.014(4) 0.008(3) -0.004(3)
C37 0.031(4) 0.050(5) 0.048(5) 0.000(4) -0.006(3) -0.007(3)
O40 0.093(6) 0.105(7) 0.124(7) 0.018(5) 0.022(5) 0.035(5)
F4 0.067(3) 0.059(3) 0.046(2) 0.004(2) 0.016(2) 0.011(2)
F5 0.098(4) 0.039(3) 0.073(3) 0.017(3) 0.019(3) 0.034(2)
F6 0.035(2) 0.103(5) 0.104(4) 0.048(4) -0.034(3) -0.021(3)
F7 0.050(2) 0.032(3) 0.032(2) -0.0052(18) -0.0088(19) -0.0059(18)
F8 0.063(3) 0.041(3) 0.094(3) 0.006(2) -0.040(3) 0.008(2)
F9 0.147(5) 0.053(3) 0.023(2) -0.001(2) 0.014(3) -0.048(3)
La1 0.01393(13) 0.01876(16) 0.02195(15) 0.00295(16) -0.00051(13) 0.00112(13)
N1 0.023(3) 0.025(4) 0.028(3) 0.003(2) -0.002(2) 0.001(2)
N2 0.023(3) 0.022(3) 0.029(3) 0.004(2) -0.001(2) -0.005(2)
N3 0.028(3) 0.032(3) 0.027(2) 0.004(2) -0.004(2) 0.000(2)
N4 0.014(2) 0.024(3) 0.042(4) 0.008(3) -0.003(2) 0.000(2)
N5 0.023(3) 0.023(3) 0.025(3) 0.004(2) 0.007(2) -0.003(2)
N6 0.0154(19) 0.031(3) 0.028(2) 0.010(3) 0.001(2) 0.000(2)
O1 0.037(3) 0.021(2) 0.041(3) -0.007(2) 0.000(2) -0.0050(18)
O2 0.095(4) 0.038(3) 0.045(3) 0.019(2) 0.016(3) 0.015(3)
O4 0.030(2) 0.019(2) 0.037(2) 0.0003(18) 0.001(2) 0.0013(19)
O5 0.083(4) 0.039(3) 0.038(3) -0.008(2) 0.015(3) 0.013(3)
O6 0.035(3) 0.040(3) 0.114(6) 0.002(3) -0.024(3) -0.017(2)
O7 0.029(2) 0.028(3) 0.026(2) 0.001(2) 0.0053(15) -0.0050(19)
O8 0.053(3) 0.038(3) 0.031(2) -0.006(2) -0.005(2) -0.016(2)
O9 0.031(2) 0.047(3) 0.054(3) -0.009(3) 0.008(2) 0.011(2)
O10 0.037(3) 0.042(3) 0.041(3) 0.002(2) -0.012(2) 0.014(2)
O11 0.040(3) 0.070(4) 0.026(3) -0.007(3) 0.003(2) 0.001(3)
O12 0.0239(19) 0.056(3) 0.047(3) 0.028(3) 0.011(2) 0.007(2)
O13 0.022(2) 0.038(3) 0.044(3) 0.010(2) 0.007(2) 0.0078(18)
S1 0.155(3) 0.0376(13) 0.0500(12) 0.0070(10) 0.0270(18) 0.0395(17)
S2 0.0326(8) 0.0214(8) 0.0360(9) -0.0003(6) -0.0053(7) -0.0056(7)
S3 0.0290(7) 0.0265(10) 0.0261(8) -0.0009(7) 0.0028(6) 0.0004(6)

loop_
_atom_type_symbol
_atom_type_description
_atom_type_scat_dispersion_real
_atom_type_scat_dispersion_imag
_atom_type_scat_source
C C 0.0033 0.0016 'International Tables Vol C Tables 4.2.6.8 and 6.1.1.4'
H H 0.0000 0.0000 'International Tables Vol C Tables 4.2.6.8 and 6.1.1.4'
S S 0.1246 0.1234 'International Tables Vol C Tables 4.2.6.8 and 6.1.1.4'
F F 0.0171 0.0103 'International Tables Vol C Tables 4.2.6.8 and 6.1.1.4'
La La -0.2871 2.4523 'International Tables Vol C Tables 4.2.6.8 and 6.1.1.4'
O O 0.0106 0.0060 'International Tables Vol C Tables 4.2.6.8 and 6.1.1.4'
N N 0.0061 0.0033 'International Tables Vol C Tables 4.2.6.8 and 6.1.1.4'

loop_
_geom_angle_atom_site_label_1
_geom_angle_atom_site_label_2
_geom_angle_atom_site_label_3
_geom_angle
F6 C2 F4 107.8(7)
F6 C2 F5 108.3(6)
F4 C2 F5 106.7(5)
F6 C2 S2 111.5(5)
F4 C2 S2 112.8(4)
F5 C2 S2 109.5(5)
F9 C3 F7 108.0(6)
F9 C3 F8 107.7(6)
F7 C3 F8 107.3(6)
F9 C3 S3 112.3(5)
F7 C3 S3 111.7(5)
F8 C3 S3 109.7(5)
C7 C6 C5 108.2(9)
C7 C6 C4 111.8(8)
C5 C6 C4 110.0(8)
N1 C7 C8 102.7(6)
N1 C7 C6 110.7(6)
C8 C7 C6 115.7(6)
O10 C8 C7 104.3(5)
N1 C9 O10 120.0(6)
N1 C9 C10 123.3(5)
O10 C9 C10 116.6(5)
N2 C10 C11 121.5(6)
N2 C10 C9 114.1(5)
C11 C10 C9 124.4(5)
C12 C11 C10 119.1(6)
C11 C12 C13 120.8(6)
C12 C13 C14 116.1(6)
N2 C14 C13 124.2(5)
N2 C14 C15 115.1(5)
C13 C14 C15 120.8(6)
N3 C15 O11 119.0(6)
N3 C15 C14 122.6(6)
O11 C15 C14 118.4(6)
O11 C16 C17 102.0(5)
N3 C17 C18 111.3(5)
N3 C17 C16 102.8(5)
C18 C17 C16 115.6(6)
C20 C18 C17 110.8(7)
C20 C18 C19 110.8(8)
C17 C18 C19 112.4(7)
C24 C23 C22 113.7(6)
C24 C23 C21 108.7(7)
C22 C23 C21 110.7(7)
C23 C24 C25 115.9(6)
C23 C24 N4 110.3(6)
C25 C24 N4 104.3(5)
O12 C25 C24 104.2(5)
N4 C26 O12 121.4(6)
N4 C26 C27 124.1(6)
O12 C26 C27 114.5(6)
N5 C27 C28 123.7(5)
N5 C27 C26 114.4(5)
C28 C27 C26 121.9(6)
C29 C28 C27 117.9(6)
C30 C29 C28 120.3(6)
C29 C30 C31 118.4(5)
N5 C31 C30 122.9(5)
N5 C31 C32 113.0(5)
C30 C31 C32 124.1(5)
N6 C32 O13 119.4(5)
N6 C32 C31 123.8(5)
O13 C32 C31 116.8(5)
O13 C33 C34 104.3(5)
N6 C34 C35 111.3(5)
N6 C34 C33 101.8(5)
C35 C34 C33 114.7(5)
C36 C35 C37 111.6(5)
C36 C35 C34 108.4(6)
C37 C35 C34 114.2(6)
C44 O40 C41 111.1(12)
C42 C41 O40 101.3(16)
C41 C42 C43 114(2)
C42 C43 C44 102.1(19)
O40 C44 C43 105.5(13)
F3 C1 F1 105.8(9)
F3 C1 F2 125.3(11)
F1 C1 F2 112.5(10)
F3 C1 S1 118.0(8)
F1 C1 S1 113.6(8)
F2 C1 S1 80.2(9)
F3' C1' F1' 89.5(12)
F3' C1' F2' 127.8(17)
F1' C1' F2' 134.4(17)
F3' C1' S1 97.7(13)
F1' C1' S1 100.3(13)
F2' C1' S1 99.4(12)
O1 La1 O4 146.44(14)
O1 La1 O7 72.34(15)
O4 La1 O7 75.12(14)
O1 La1 N1 81.75(15)
O4 La1 N1 81.36(14)
O7 La1 N1 73.42(14)
O1 La1 N6 94.53(15)
O4 La1 N6 82.74(15)
O7 La1 N6 71.57(14)
N1 La1 N6 144.20(15)
O1 La1 N2 123.39(14)
O4 La1 N2 71.55(14)
O7 La1 N2 126.56(15)
N1 La1 N2 61.33(15)
N6 La1 N2 140.52(16)
O1 La1 N5 69.72(15)
O4 La1 N5 133.41(14)
O7 La1 N5 114.44(15)
N1 La1 N5 144.98(15)
N6 La1 N5 60.72(14)
N2 La1 N5 118.88(15)
O1 La1 N3 134.82(15)
O4 La1 N3 78.48(14)
O7 La1 N3 146.55(15)
N1 La1 N3 122.36(15)
N6 La1 N3 85.14(16)
N2 La1 N3 61.11(15)
N5 La1 N3 71.04(15)
O1 La1 N4 72.83(16)
O4 La1 N4 136.61(15)
O7 La1 N4 143.85(16)
N1 La1 N4 92.34(15)
N6 La1 N4 120.72(15)
N2 La1 N4 67.94(15)
N5 La1 N4 60.61(14)
N3 La1 N4 68.95(16)
C9 N1 C7 105.1(5)
C9 N1 La1 118.8(4)
C7 N1 La1 134.1(4)
C14 N2 C10 118.2(5)
C14 N2 La1 121.2(4)
C10 N2 La1 120.6(4)
C15 N3 C17 105.4(5)
C15 N3 La1 117.4(4)
C17 N3 La1 135.5(4)
C26 N4 C24 104.1(5)
C26 N4 La1 118.4(4)
C24 N4 La1 137.4(4)
C27 N5 C31 116.8(5)
C27 N5 La1 122.5(4)
C31 N5 La1 120.7(4)
C32 N6 C34 106.4(4)
C32 N6 La1 116.8(4)
C34 N6 La1 131.6(4)
S1 O1 La1 156.3(3)
S2 O4 La1 151.5(2)
S3 O7 La1 177.5(3)
C9 O10 C8 103.9(5)
C15 O11 C16 106.0(5)
C26 O12 C25 105.5(5)
C32 O13 C33 103.9(5)
O2 S1 O1 119.4(3)
O2 S1 O3 110.6(5)
O1 S1 O3 107.7(4)
O2 S1 C1 113.0(5)
O1 S1 C1 106.9(4)
O3 S1 C1 96.7(5)
O2 S1 C1' 116.0(7)
O1 S1 C1' 109.2(7)
O3 S1 C1' 89.7(6)
C1 S1 C1' 7.0(6)
O6 S2 O5 117.7(4)
O6 S2 O4 114.0(3)
O5 S2 O4 113.3(3)
O6 S2 C2 103.7(3)
O5 S2 C2 102.5(3)
O4 S2 C2 103.1(3)
O9 S3 O8 117.0(3)
O9 S3 O7 113.3(3)
O8 S3 O7 114.4(3)
O9 S3 C3 104.8(3)
O8 S3 C3 103.9(3)
O7 S3 C3 101.1(3)

loop_
_geom_bond_atom_site_label_1
_geom_bond_atom_site_label_2
_geom_bond_distance
C2 F6 1.309(8)
C2 F4 1.314(8)
C2 F5 1.330(8)
C2 S2 1.828(7)
C3 F9 1.308(8)
C3 F7 1.334(8)
C3 F8 1.342(9)
C3 S3 1.819(7)
C4 C6 1.560(14)
C5 C6 1.544(13)
C6 C7 1.526(12)
C7 N1 1.503(8)
C7 C8 1.522(10)
C8 O10 1.468(9)
C9 N1 1.279(8)
C9 O10 1.339(7)
C9 C10 1.467(9)
C10 N2 1.350(8)
C10 C11 1.402(8)
C11 C12 1.368(10)
C12 C13 1.390(9)
C13 C14 1.407(9)
C14 N2 1.335(8)
C14 C15 1.480(8)
C15 N3 1.287(8)
C15 O11 1.320(8)
C16 O11 1.477(9)
C16 C17 1.542(9)
C17 N3 1.499(8)
C17 C18 1.526(10)
C18 C20 1.525(10)
C18 C19 1.553(13)
C21 C23 1.546(11)
C22 C23 1.534(13)
C23 C24 1.522(10)
C24 C25 1.526(10)
C24 N4 1.532(7)
C25 O12 1.467(7)
C26 N4 1.266(8)
C26 O12 1.337(8)
C26 C27 1.483(9)
C27 N5 1.347(7)
C27 C28 1.393(9)
C28 C29 1.379(9)
C29 C30 1.376(9)
C30 C31 1.392(9)
C31 N5 1.363(7)
C31 C32 1.455(9)
C32 N6 1.277(8)
C32 O13 1.351(7)
C33 O13 1.478(8)
C33 C34 1.541(9)
C34 N6 1.506(7)
C34 C35 1.529(10)
C35 C36 1.514(9)
C35 C37 1.522(9)
O40 C44 1.406(16)
O40 C41 1.414(17)
C41 C42 1.41(3)
C42 C43 1.42(3)
C43 C44 1.50(2)
C1 F3 1.339(11)
C1 F1 1.355(11)
C1 F2 1.447(13)
C1 S1 1.735(12)
C1' F3' 1.436(15)
C1' F1' 1.450(15)
C1' F2' 1.465(14)
C1' S1 1.78(2)
La1 O1 2.491(4)
La1 O4 2.509(4)
La1 O7 2.511(4)
La1 N1 2.662(5)
La1 N6 2.688(4)
La1 N2 2.698(5)
La1 N5 2.704(5)
La1 N3 2.716(5)
La1 N4 2.754(5)
O1 S1 1.443(5)
O2 S1 1.366(5)
O3 S1 1.659(8)
O4 S2 1.465(4)
O5 S2 1.444(5)
O6 S2 1.425(5)
O7 S3 1.470(4)
O8 S3 1.438(5)
O9 S3 1.432(5)

loop_
_geom_torsion_atom_site_label_1
_geom_torsion_atom_site_label_2
_geom_torsion_atom_site_label_3
_geom_torsion_atom_site_label_4
_geom_torsion
C5 C6 C7 N1 -166.1(7)
C4 C6 C7 N1 72.6(8)
C5 C6 C7 C8 77.6(9)
C4 C6 C7 C8 -43.6(10)
N1 C7 C8 O10 -19.5(7)
C6 C7 C8 O10 101.3(8)
N1 C9 C10 N2 10.4(9)
O10 C9 C10 N2 -168.4(5)
N1 C9 C10 C11 -168.4(6)
O10 C9 C10 C11 12.8(9)
N2 C10 C11 C12 -2.2(10)
C9 C10 C11 C12 176.6(6)
C10 C11 C12 C13 2.6(10)
C11 C12 C13 C14 -0.3(10)
C12 C13 C14 N2 -2.7(10)
C12 C13 C14 C15 176.4(6)
N2 C14 C15 N3 10.9(9)
C13 C14 C15 N3 -168.3(7)
N2 C14 C15 O11 -169.3(6)
C13 C14 C15 O11 11.5(10)
O11 C16 C17 N3 -21.2(6)
O11 C16 C17 C18 100.3(7)
N3 C17 C18 C20 -166.6(7)
C16 C17 C18 C20 76.6(9)
N3 C17 C18 C19 68.8(8)
C16 C17 C18 C19 -47.9(8)
C22 C23 C24 C25 -53.3(8)
C21 C23 C24 C25 70.5(8)
C22 C23 C24 N4 64.9(8)
C21 C23 C24 N4 -171.4(6)
C23 C24 C25 O12 115.4(7)
N4 C24 C25 O12 -6.0(8)
N4 C26 C27 N5 -0.2(10)
O12 C26 C27 N5 -179.3(6)
N4 C26 C27 C28 179.1(7)
O12 C26 C27 C28 0.0(10)
N5 C27 C28 C29 -2.7(11)
C26 C27 C28 C29 178.1(7)
C27 C28 C29 C30 0.1(12)
C28 C29 C30 C31 2.9(12)
C29 C30 C31 N5 -3.6(11)
C29 C30 C31 C32 177.9(7)
N5 C31 C32 N6 17.0(10)
C30 C31 C32 N6 -164.4(7)
N5 C31 C32 O13 -162.8(6)
C30 C31 C32 O13 15.8(10)
O13 C33 C34 N6 -19.9(6)
O13 C33 C34 C35 100.4(6)
N6 C34 C35 C36 -169.6(5)
C33 C34 C35 C36 75.5(7)
N6 C34 C35 C37 65.3(7)
C33 C34 C35 C37 -49.6(8)
C44 O40 C41 C42 -25(2)
O40 C41 C42 C43 19(3)
C41 C42 C43 C44 -7(3)
C41 O40 C44 C43 21.7(18)
C42 C43 C44 O40 -9(2)
O10 C9 N1 C7 -4.3(8)
C10 C9 N1 C7 176.9(6)
O10 C9 N1 La1 162.1(4)
C10 C9 N1 La1 -16.6(8)
C8 C7 N1 C9 14.8(7)
C6 C7 N1 C9 -109.3(7)
C8 C7 N1 La1 -148.6(5)
C6 C7 N1 La1 87.3(6)
O1 La1 N1 C9 146.7(5)
O4 La1 N1 C9 -62.4(5)
O7 La1 N1 C9 -139.4(5)
N6 La1 N1 C9 -127.0(5)
N2 La1 N1 C9 11.2(4)
N5 La1 N1 C9 111.5(5)
N3 La1 N1 C9 8.0(5)
N4 La1 N1 C9 74.4(5)
O1 La1 N1 C7 -51.7(6)
O4 La1 N1 C7 99.2(6)
O7 La1 N1 C7 22.2(6)
N6 La1 N1 C7 34.6(7)
N2 La1 N1 C7 172.8(6)
N5 La1 N1 C7 -86.9(6)
N3 La1 N1 C7 169.6(5)
N4 La1 N1 C7 -124.0(6)
C13 C14 N2 C10 3.2(9)
C15 C14 N2 C10 -176.0(5)
C13 C14 N2 La1 -177.5(5)
C15 C14 N2 La1 3.3(7)
C11 C10 N2 C14 -0.6(9)
C9 C10 N2 C14 -179.5(5)
C11 C10 N2 La1 -180.0(4)
C9 C10 N2 La1 1.2(7)
O1 La1 N2 C14 118.6(5)
O4 La1 N2 C14 -95.1(5)
O7 La1 N2 C14 -149.4(4)
N1 La1 N2 C14 174.8(5)
N6 La1 N2 C14 -43.0(6)
N5 La1 N2 C14 34.9(5)
N3 La1 N2 C14 -8.4(4)
N4 La1 N2 C14 69.0(5)
O1 La1 N2 C10 -62.2(5)
O4 La1 N2 C10 84.2(4)
O7 La1 N2 C10 29.9(5)
N1 La1 N2 C10 -5.9(4)
N6 La1 N2 C10 136.3(4)
N5 La1 N2 C10 -145.8(4)
N3 La1 N2 C10 170.9(5)
N4 La1 N2 C10 -111.7(4)
O11 C15 N3 C17 -6.1(9)
C14 C15 N3 C17 173.7(6)
O11 C15 N3 La1 161.2(5)
C14 C15 N3 La1 -19.0(8)
C18 C17 N3 C15 -107.1(7)
C16 C17 N3 C15 17.3(7)
C18 C17 N3 La1 89.0(7)
C16 C17 N3 La1 -146.6(5)
O1 La1 N3 C15 -96.2(5)
O4 La1 N3 C15 88.7(5)
O7 La1 N3 C15 127.1(5)
N1 La1 N3 C15 16.8(5)
N6 La1 N3 C15 172.3(5)
N2 La1 N3 C15 13.6(4)
N5 La1 N3 C15 -127.1(5)
N4 La1 N3 C15 -62.1(5)
O1 La1 N3 C17 66.2(6)
O4 La1 N3 C17 -108.9(5)
O7 La1 N3 C17 -70.5(6)
N1 La1 N3 C17 179.2(5)
N6 La1 N3 C17 -25.3(5)
N2 La1 N3 C17 176.0(6)
N5 La1 N3 C17 35.4(5)
N4 La1 N3 C17 100.3(5)
O12 C26 N4 C24 1.5(9)
C27 C26 N4 C24 -177.6(7)
O12 C26 N4 La1 -179.3(5)
C27 C26 N4 La1 1.7(9)
C23 C24 N4 C26 -121.9(7)
C25 C24 N4 C26 3.1(7)
C23 C24 N4 La1 59.1(8)
C25 C24 N4 La1 -175.9(5)
O1 La1 N4 C26 74.4(5)
O4 La1 N4 C26 -125.1(5)
O7 La1 N4 C26 90.4(5)
N1 La1 N4 C26 155.0(5)
N6 La1 N4 C26 -10.6(6)
N2 La1 N4 C26 -147.3(6)
N5 La1 N4 C26 -1.6(5)
N3 La1 N4 C26 -81.0(5)
O1 La1 N4 C24 -106.7(6)
O4 La1 N4 C24 53.8(7)
O7 La1 N4 C24 -90.8(6)
N1 La1 N4 C24 -26.1(6)
N6 La1 N4 C24 168.3(6)
N2 La1 N4 C24 31.6(6)
N5 La1 N4 C24 177.3(7)
N3 La1 N4 C24 97.8(6)
C28 C27 N5 C31 2.1(9)
C26 C27 N5 C31 -178.6(6)
C28 C27 N5 La1 179.2(5)
C26 C27 N5 La1 -1.5(7)
C30 C31 N5 C27 1.1(10)
C32 C31 N5 C27 179.8(6)
C30 C31 N5 La1 -176.1(5)
C32 C31 N5 La1 2.6(8)
O1 La1 N5 C27 -79.6(5)
O4 La1 N5 C27 129.5(4)
O7 La1 N5 C27 -138.1(4)
N1 La1 N5 C27 -42.2(6)
N6 La1 N5 C27 172.7(5)
N2 La1 N5 C27 38.2(5)
N3 La1 N5 C27 77.5(5)
N4 La1 N5 C27 1.6(4)
O1 La1 N5 C31 97.4(5)
O4 La1 N5 C31 -53.4(5)
O7 La1 N5 C31 39.0(5)
N1 La1 N5 C31 134.9(5)
N6 La1 N5 C31 -10.3(4)
N2 La1 N5 C31 -144.8(5)
N3 La1 N5 C31 -105.4(5)
N4 La1 N5 C31 178.6(5)
O13 C32 N6 C34 -5.0(8)
C31 C32 N6 C34 175.2(6)
O13 C32 N6 La1 152.4(4)
C31 C32 N6 La1 -27.4(8)
C35 C34 N6 C32 -107.2(6)
C33 C34 N6 C32 15.5(7)
C35 C34 N6 La1 100.1(6)
C33 C34 N6 La1 -137.2(5)
O1 La1 N6 C32 -45.4(5)
O4 La1 N6 C32 168.3(5)
O7 La1 N6 C32 -115.1(5)
N1 La1 N6 C32 -127.6(5)
N2 La1 N6 C32 119.3(5)
N5 La1 N6 C32 18.3(4)
N3 La1 N6 C32 89.3(5)
N4 La1 N6 C32 27.3(5)
O1 La1 N6 C34 105.1(5)
O4 La1 N6 C34 -41.3(5)
O7 La1 N6 C34 35.4(5)
N1 La1 N6 C34 22.9(7)
N2 La1 N6 C34 -90.2(6)
N5 La1 N6 C34 168.8(6)
N3 La1 N6 C34 -120.2(5)
N4 La1 N6 C34 177.8(5)
O4 La1 O1 S1 119.6(7)
O7 La1 O1 S1 104.9(7)
N1 La1 O1 S1 -180.0(7)
N6 La1 O1 S1 35.9(7)
N2 La1 O1 S1 -132.5(7)
N5 La1 O1 S1 -20.6(7)
N3 La1 O1 S1 -51.8(8)
N4 La1 O1 S1 -84.9(7)
O1 La1 O4 S2 164.5(4)
O7 La1 O4 S2 179.0(6)
N1 La1 O4 S2 104.0(6)
N6 La1 O4 S2 -108.2(6)
N2 La1 O4 S2 41.4(5)
N5 La1 O4 S2 -71.3(6)
N3 La1 O4 S2 -21.7(5)
N4 La1 O4 S2 19.7(7)
O1 La1 O7 S3 -75(7)
O4 La1 O7 S3 114(7)
N1 La1 O7 S3 -161(7)
N6 La1 O7 S3 26(7)
N2 La1 O7 S3 166(7)
N5 La1 O7 S3 -18(7)
N3 La1 O7 S3 75(7)
N4 La1 O7 S3 -91(7)
N1 C9 O10 C8 -8.7(8)
C10 C9 O10 C8 170.1(6)
C7 C8 O10 C9 17.3(7)
N3 C15 O11 C16 -8.6(9)
C14 C15 O11 C16 171.6(6)
C17 C16 O11 C15 18.5(7)
N4 C26 O12 C25 -5.6(9)
C27 C26 O12 C25 173.5(6)
C24 C25 O12 C26 6.8(8)
N6 C32 O13 C33 -8.6(8)
C31 C32 O13 C33 171.3(6)
C34 C33 O13 C32 17.5(7)
La1 O1 S1 O2 42.2(9)
La1 O1 S1 O3 169.4(7)
La1 O1 S1 C1 -87.6(8)
La1 O1 S1 C1' -94.5(9)
F3 C1 S1 O2 174.2(8)
F1 C1 S1 O2 49.5(9)
F2 C1 S1 O2 -60.9(9)
F3 C1 S1 O1 -52.5(10)
F1 C1 S1 O1 -177.2(7)
F2 C1 S1 O1 72.4(8)
F3 C1 S1 O3 58.4(10)
F1 C1 S1 O3 -66.3(9)
F2 C1 S1 O3 -176.7(8)
F3 C1 S1 C1' 58(6)
F1 C1 S1 C1' -67(6)
F2 C1 S1 C1' -177(7)
F3' C1' S1 O2 159.2(9)
F1' C1' S1 O2 68.3(11)
F2' C1' S1 O2 -70.4(12)
F3' C1' S1 O1 -62.5(11)
F1' C1' S1 O1 -153.3(10)
F2' C1' S1 O1 68.0(12)
F3' C1' S1 O3 46.2(11)
F1' C1' S1 O3 -44.6(11)
F2' C1' S1 O3 176.7(11)
F3' C1' S1 C1 -134(7)
F1' C1' S1 C1 135(7)
F2' C1' S1 C1 -4(6)
La1 O4 S2 O6 118.1(6)
La1 O4 S2 O5 -20.2(7)
La1 O4 S2 C2 -130.2(5)
F6 C2 S2 O6 172.4(6)
F4 C2 S2 O6 51.0(6)
F5 C2 S2 O6 -67.7(5)
F6 C2 S2 O5 -64.6(6)
F4 C2 S2 O5 174.0(5)
F5 C2 S2 O5 55.3(5)
F6 C2 S2 O4 53.3(6)
F4 C2 S2 O4 -68.1(5)
F5 C2 S2 O4 173.2(4)
La1 O7 S3 O9 -10(7)
La1 O7 S3 O8 128(7)
La1 O7 S3 C3 -121(7)
F9 C3 S3 O9 59.4(6)
F7 C3 S3 O9 -62.1(5)
F8 C3 S3 O9 179.0(5)
F9 C3 S3 O8 -63.9(6)
F7 C3 S3 O8 174.6(5)
F8 C3 S3 O8 55.7(5)
F9 C3 S3 O7 177.3(5)
F7 C3 S3 O7 55.8(5)
F8 C3 S3 O7 -63.1(5)
